data_4030119
loop_
_publ_author_name
'Csatayov\'a, Krist\'ina'
'Davies, Stephen G.'
'Fletcher, Ai M.'
'Ford, J. Gair'
'Klauber, David J.'
'Roberts, Paul M.'
'Thomson, James E.'

_publ_section_title
;
 Asymmetric syntheses of (-)-3-epi-Fagomine, (2R,3S,4R)-dihydroxypipecolic
 acid, and several polyhydroxylated homopipecolic acids.
;
_journal_issue 22
_journal_name_full 'The Journal of organic chemistry'
_journal_page_first 10932
_journal_page_last 10944
_journal_paper_doi 10.1021/jo501952t
_journal_volume 79
_journal_year 2014
_chemical_absolute_configuration ad
_chemical_formula_sum 'C15 H19 N O4'
_chemical_formula_weight 272.9
_space_group_IT_number 146
_symmetry_cell_setting trigonal
_symmetry_space_group_name_Hall 'R 3'
_symmetry_space_group_name_H-M 'R 3 :H'
_atom_sites_solution_hydrogens difmap
_atom_sites_solution_primary other
_cell_angle_alpha 90
_cell_angle_beta 90
_cell_angle_gamma 120
_cell_formula_units_Z 9
_cell_length_a 25.9883(7)
_cell_length_b 25.9883(7)
_cell_length_c 5.81758(17)
_cell_measurement_reflns_used 0
_cell_measurement_temperature 150
_cell_measurement_theta_max 0
_cell_measurement_theta_min 0
_cell_volume 3402.74(16)
_computing_cell_refinement 'CrysAlis, (Oxford Diffraction, 2002)'
_computing_data_collection 'SuperNova, (Oxford Diffraction, 2010)'
_computing_data_reduction 'CrysAlis, (Oxford Diffraction, 2002)'
_computing_molecular_graphics 'CAMERON (Watkin et al., 1996)'
_computing_publication_material 'CRYSTALS (Betteridge et al., 2003)'
_computing_structure_refinement 'CRYSTALS (Betteridge et al., 2003)'
_computing_structure_solution 'Superflip (Palatinus & Chapuis, 2007)'
_diffrn_ambient_temperature 150
_diffrn_measured_fraction_theta_full 0.995
_diffrn_measured_fraction_theta_max 0.989
_diffrn_measurement_device Area
_diffrn_measurement_device_type 'Oxford Diffraction SuperNova'
_diffrn_measurement_method \w/2\q
_diffrn_radiation_monochromator graphite
_diffrn_radiation_type 'Cu K\a'
_diffrn_radiation_wavelength 1.54184
_diffrn_reflns_av_R_equivalents 0.052
_diffrn_reflns_limit_h_max 31
_diffrn_reflns_limit_h_min -32
_diffrn_reflns_limit_k_max 32
_diffrn_reflns_limit_k_min -32
_diffrn_reflns_limit_l_max 7
_diffrn_reflns_limit_l_min -7
_diffrn_reflns_number 15302
_diffrn_reflns_theta_full 71.438
_diffrn_reflns_theta_max 76.815
_diffrn_reflns_theta_min 3.401
_diffrn_standards_number 0
_exptl_absorpt_coefficient_mu 0.727
_exptl_absorpt_correction_T_max 0.9098
_exptl_absorpt_correction_T_min 0.9032
_exptl_absorpt_correction_type none
_exptl_crystal_colour colourless
_exptl_crystal_density_diffrn 1.218
_exptl_crystal_density_method 'not measured'
_exptl_crystal_description prism
_exptl_crystal_F_000 1332
_exptl_crystal_size_max 0.310
_exptl_crystal_size_mid 0.140
_exptl_crystal_size_min 0.130
_refine_diff_density_max 1.45
_refine_diff_density_min -0.34
_refine_ls_abs_structure_details 'Flack (1983), 1649 Friedel-pairs'
_refine_ls_abs_structure_Flack -0.4(3)
_refine_ls_extinction_method None
_refine_ls_goodness_of_fit_ref 1.1027
_refine_ls_hydrogen_treatment constr
_refine_ls_matrix_type full
_refine_ls_number_parameters 182
_refine_ls_number_reflns 2688
_refine_ls_number_restraints 1
_refine_ls_R_factor_all 0.0987
_refine_ls_R_factor_gt 0.0899
_refine_ls_shift/su_max 0.0007743
_refine_ls_shift/su_mean 0.0001015
_refine_ls_structure_factor_coef F
_refine_ls_weighting_details
;
 Method, part 1, Chebychev polynomial, (Watkin, 1994, Prince, 1982) 
 [weight] = 1.0/[A~0~*T~0~(x)+A~1~*T~1~(x) ... +A~n-1~]*T~n-1~(x)] 
 where A~i~ are the Chebychev coefficients listed below and x= Fcalc/Fmax 
 Method = Robust Weighting (Prince, 1982) 
 W = [weight] * [1-(deltaF/6*sigmaF)^2^]^2^ 
 A~i~ are: 
 58.1 -15.9 72.0 -8.86 18.1 
;
_refine_ls_weighting_scheme calc
_refine_ls_wR_factor_all 0.1243
_refine_ls_wR_factor_gt 0.1013
_refine_ls_wR_factor_ref 0.0970
_reflns_limit_h_max 16
_reflns_limit_h_min -32
_reflns_limit_k_max 32
_reflns_limit_k_min 0
_reflns_limit_l_max 7
_reflns_limit_l_min -7
_reflns_number_gt 2832
_reflns_number_total 3085
_reflns_threshold_expression I>2.0\s(I)
_oxford_diffrn_Wilson_B_factor 2.89
_oxford_diffrn_Wilson_scale 0.07
_oxford_refine_ls_r_factor_ref 0.0864
_oxford_refine_ls_scale 3.893(19)
_oxford_reflns_number_all 3085
_oxford_reflns_threshold_expression_ref I>3.0\s(I)
_cod_data_source_file jo501952t_si_001.cif
_cod_data_source_block 47
_cod_depositor_comments
;
The following automatic conversions were performed:

'_atom_sites_solution_primary' value 'Other' changed to 'other'
according to
/home/saulius/struct/COD-crude-data--automatic-downloads/rss-feeds/ACS/lib/dictionaries/cif_core.dic
dictionary named 'cif_core.dic' version 2.4.2 from 2011-04-26.

Automatic conversion script
Id: cif_fix_values 2827 2014-09-09 07:05:25Z andrius 

 Adding full bibliography for 4030114--4030119.cif.
;
_cod_original_cell_volume 3402.73(17)
_cod_original_sg_symbol_H-M 'R 3'
_cod_original_formula_sum 'C13.50 H17.10 N0.90 O3.60'
_cod_database_code 4030119

loop_
_symmetry_equiv_pos_as_xyz
x,y,z
x+1/3,y+2/3,z+2/3
x+2/3,y+1/3,z+1/3
-y,x-y,z
-y+1/3,x-y+2/3,z+2/3
-y+2/3,x-y+1/3,z+1/3
-x+y,-x,z
-x+y+1/3,-x+2/3,z+2/3
-x+y+2/3,-x+1/3,z+1/3

loop_
_atom_site_label
_atom_site_type_symbol
_atom_site_fract_x
_atom_site_fract_y
_atom_site_fract_z
_atom_site_U_iso_or_equiv
_atom_site_occupancy
_atom_site_adp_type
_atom_site_refinement_flags_posn
O1 O 0.48136(9) 0.53819(11) 0.5615(3) 0.0301 1.0000 Uani .
C2 C 0.44252(14) 0.55247(15) 0.6812(5) 0.0296 1.0000 Uani .
C3 C 0.43957(13) 0.53820(13) 0.9392(4) 0.0267 1.0000 Uani .
N4 N 0.49354(11) 0.55341(10) 1.0701(4) 0.0244 1.0000 Uani .
C5 C 0.54226(13) 0.61507(13) 1.0200(5) 0.0277 1.0000 Uani .
C6 C 0.52379(15) 0.66161(14) 1.0239(5) 0.0326 1.0000 Uani .
C7 C 0.4949(2) 0.66865(18) 1.2109(6) 0.0494 1.0000 Uani .
C8 C 0.4854(3) 0.7166(2) 1.2253(7) 0.0552 1.0000 Uani .
C9 C 0.5038(2) 0.75777(17) 1.0510(7) 0.0495 1.0000 Uani .
C10 C 0.5321(2) 0.75124(17) 0.8608(7) 0.0462 1.0000 Uani .
C11 C 0.54226(17) 0.70325(15) 0.8477(6) 0.0387 1.0000 Uani .
C12 C 0.59283(14) 0.63426(15) 1.1955(6) 0.0362 1.0000 Uani .
C13 C 0.51476(14) 0.51065(13) 1.0375(5) 0.0300 1.0000 Uani .
C14 C 0.46653(17) 0.44757(14) 1.0811(6) 0.0357 1.0000 Uani .
C15 C 0.41539(15) 0.42998(15) 0.9164(5) 0.0346 1.0000 Uani .
C16 C 0.39191(14) 0.47248(15) 0.9495(5) 0.0324 1.0000 Uani .
O17 O 0.35113(10) 0.46524(13) 0.7661(4) 0.0416 1.0000 Uani .
C18 C 0.37859(14) 0.50921(17) 0.6090(5) 0.0362 1.0000 Uani .
O19 O 0.35410(13) 0.51091(16) 0.4359(5) 0.0507 1.0000 Uani .
O20 O 0.37011(14) 0.37067(12) 0.9633(5) 0.0527 1.0000 Uani .
H21 H 0.4522 0.5931 0.6541 0.0384 1.0000 Uiso R
H31 H 0.4221 0.5600 1.0121 0.0347 1.0000 Uiso R
H51 H 0.5583 0.6142 0.8676 0.0389 1.0000 Uiso R
H71 H 0.4806 0.6404 1.3277 0.0601 1.0000 Uiso R
H81 H 0.4662 0.7202 1.3534 0.0688 1.0000 Uiso R
H91 H 0.4965 0.7891 1.0593 0.0630 1.0000 Uiso R
H101 H 0.5433 0.7788 0.7423 0.0582 1.0000 Uiso R
H111 H 0.5596 0.6980 0.7178 0.0501 1.0000 Uiso R
H121 H 0.6194 0.6758 1.1702 0.0581 1.0000 Uiso R
H122 H 0.5759 0.6275 1.3460 0.0576 1.0000 Uiso R
H123 H 0.6128 0.6118 1.1742 0.0578 1.0000 Uiso R
H131 H 0.5289 0.5154 0.8791 0.0380 1.0000 Uiso R
H132 H 0.5461 0.5189 1.1491 0.0383 1.0000 Uiso R
H141 H 0.4525 0.4447 1.2357 0.0483 1.0000 Uiso R
H142 H 0.4840 0.4218 1.0553 0.0479 1.0000 Uiso R
H151 H 0.4291 0.4324 0.7587 0.0410 1.0000 Uiso R
H161 H 0.3698 0.4636 1.0956 0.0437 1.0000 Uiso R
H11 H 0.4820 0.5476 0.4033 0.0357 1.0000 Uiso R
H201 H 0.3572 0.3680 1.1178 0.0615 1.0000 Uiso R

loop_
_atom_site_aniso_label
_atom_site_aniso_U_11
_atom_site_aniso_U_22
_atom_site_aniso_U_33
_atom_site_aniso_U_23
_atom_site_aniso_U_13
_atom_site_aniso_U_12
O1 0.0318(11) 0.0452(12) 0.0166(8) 0.0003(8) 0.0040(7) 0.0218(9)
C2 0.0318(14) 0.0415(16) 0.0181(12) -0.0006(11) 0.0013(11) 0.0202(12)
C3 0.0314(14) 0.0324(14) 0.0166(12) -0.0021(10) 0.0008(10) 0.0162(12)
N4 0.0262(11) 0.0248(11) 0.0198(10) -0.0019(8) 0.0006(9) 0.0108(9)
C5 0.0272(14) 0.0275(13) 0.0214(11) -0.0018(10) 0.0042(10) 0.0084(11)
C6 0.0396(16) 0.0307(14) 0.0236(13) -0.0014(11) 0.0010(11) 0.0147(13)
C7 0.092(3) 0.045(2) 0.0288(16) 0.0109(14) 0.0193(18) 0.047(2)
C8 0.099(3) 0.054(2) 0.0331(17) 0.0049(16) 0.021(2) 0.054(2)
C9 0.084(3) 0.0340(17) 0.0401(19) -0.0012(14) -0.0021(18) 0.036(2)
C10 0.064(2) 0.0337(16) 0.0407(18) 0.0105(14) 0.0078(17) 0.0239(17)
C11 0.0497(19) 0.0335(16) 0.0289(15) 0.0029(12) 0.0066(14) 0.0178(14)
C12 0.0295(15) 0.0385(15) 0.0317(15) -0.0049(12) -0.0034(12) 0.0103(13)
C13 0.0340(14) 0.0311(15) 0.0272(14) -0.0020(11) -0.0021(11) 0.0181(13)
C14 0.0457(18) 0.0266(14) 0.0306(14) 0.0017(11) 0.0030(13) 0.0150(13)
C15 0.0368(16) 0.0298(15) 0.0264(14) -0.0009(11) 0.0062(12) 0.0087(13)
C16 0.0303(14) 0.0395(16) 0.0202(13) -0.0033(11) 0.0055(10) 0.0120(12)
O17 0.0252(11) 0.0593(15) 0.0293(11) -0.0087(10) -0.0013(9) 0.0128(10)
C18 0.0316(15) 0.056(2) 0.0227(13) -0.0084(12) 0.0010(11) 0.0230(15)
O19 0.0443(14) 0.087(2) 0.0284(12) -0.0132(13) -0.0126(10) 0.0386(15)
O20 0.0592(17) 0.0318(13) 0.0346(13) -0.0045(10) 0.0165(12) -0.0017(12)

loop_
_atom_type_symbol
_atom_type_scat_dispersion_real
_atom_type_scat_dispersion_imag
_atom_type_scat_Cromer_Mann_a1
_atom_type_scat_Cromer_Mann_b1
_atom_type_scat_Cromer_Mann_a2
_atom_type_scat_Cromer_Mann_b2
_atom_type_scat_Cromer_Mann_a3
_atom_type_scat_Cromer_Mann_b3
_atom_type_scat_Cromer_Mann_a4
_atom_type_scat_Cromer_Mann_b4
_atom_type_scat_Cromer_Mann_c
_atom_type_scat_source
C 0.0181 0.0091 2.3100 20.8439 1.0200 10.2075 1.5886 0.5687 0.8650 51.6512 0.2156 'International Tables Vol C 4.2.6.8 and 6.1.1.4'
H 0.0000 0.0000 0.4930 10.5109 0.3229 26.1257 0.1402 3.1424 0.0408 57.7998 0.0030 'International Tables Vol C 4.2.6.8 and 6.1.1.4'
N 0.0311 0.0180 12.2126 0.0057 3.1322 9.8933 2.0125 28.9975 1.1663 0.5826 -11.5290 'International Tables Vol C 4.2.6.8 and 6.1.1.4'
O 0.0492 0.0322 3.0485 13.2771 2.2868 5.7011 1.5463 0.3239 0.8670 32.9089 0.2508 'International Tables Vol C 4.2.6.8 and 6.1.1.4'

loop_
_geom_angle_atom_site_label_1
_geom_angle_atom_site_label_2
_geom_angle_atom_site_label_3
_geom_angle
_geom_angle_publ_flag
C2 O1 H11 109.4 no
O1 C2 C3 111.8(2) yes
O1 C2 C18 109.1(2) yes
C3 C2 C18 100.7(2) yes
O1 C2 H21 112.0 no
C3 C2 H21 112.1 no
C18 C2 H21 110.6 no
C2 C3 N4 121.1(2) yes
C2 C3 C16 102.8(2) yes
N4 C3 C16 114.3(2) yes
C2 C3 H31 105.3 no
N4 C3 H31 106.0 no
C16 C3 H31 106.1 no
C3 N4 C5 111.8(2) yes
C3 N4 C13 113.4(2) yes
C5 N4 C13 110.3(2) yes
N4 C5 C6 114.8(2) yes
N4 C5 C12 110.3(2) yes
C6 C5 C12 107.0(2) yes
N4 C5 H51 107.0 no
C6 C5 H51 109.9 no
C12 C5 H51 107.7 no
C5 C6 C7 121.9(3) yes
C5 C6 C11 119.3(3) yes
C7 C6 C11 118.4(3) yes
C6 C7 C8 121.1(3) yes
C6 C7 H71 119.9 no
C8 C7 H71 118.9 no
C7 C8 C9 120.4(3) yes
C7 C8 H81 119.1 no
C9 C8 H81 120.5 no
C8 C9 C10 119.5(3) yes
C8 C9 H91 120.1 no
C10 C9 H91 120.4 no
C9 C10 C11 120.1(3) yes
C9 C10 H101 118.7 no
C11 C10 H101 121.3 no
C10 C11 C6 120.5(3) yes
C10 C11 H111 120.0 no
C6 C11 H111 119.4 no
C5 C12 H121 106.3 no
C5 C12 H122 108.0 no
H121 C12 H122 110.7 no
C5 C12 H123 110.5 no
H121 C12 H123 111.1 no
H122 C12 H123 110.1 no
N4 C13 C14 112.1(3) yes
N4 C13 H131 106.4 no
C14 C13 H131 110.6 no
N4 C13 H132 109.4 no
C14 C13 H132 106.0 no
H131 C13 H132 112.4 no
C13 C14 C15 110.5(3) yes
C13 C14 H141 108.6 no
C15 C14 H141 109.2 no
C13 C14 H142 107.3 no
C15 C14 H142 109.3 no
H141 C14 H142 112.0 no
C14 C15 C16 108.2(2) yes
C14 C15 O20 109.4(3) yes
C16 C15 O20 110.4(3) yes
C14 C15 H151 109.9 no
C16 C15 H151 109.8 no
O20 C15 H151 109.1 no
C3 C16 C15 114.3(3) yes
C3 C16 O17 104.3(3) yes
C15 C16 O17 110.3(2) yes
C3 C16 H161 110.3 no
C15 C16 H161 109.7 no
O17 C16 H161 107.6 no
C16 O17 C18 110.2(2) yes
C2 C18 O17 110.8(3) yes
C2 C18 O19 127.1(3) yes
O17 C18 O19 122.0(3) yes
C15 O20 H201 109.4 no

loop_
_geom_bond_atom_site_label_1
_geom_bond_atom_site_label_2
_geom_bond_distance
_geom_bond_publ_flag
O1 C2 1.420(3) yes
O1 H11 0.950 no
C2 C3 1.539(4) yes
C2 C18 1.527(4) yes
C2 H21 0.967 no
C3 N4 1.466(4) yes
C3 C16 1.530(4) yes
C3 H31 0.982 no
N4 C5 1.492(3) yes
N4 C13 1.479(4) yes
C5 C6 1.508(4) yes
C5 C12 1.537(4) yes
C5 H51 0.984 no
C6 C7 1.385(4) yes
C6 C11 1.390(4) yes
C7 C8 1.387(5) yes
C7 H71 0.930 no
C8 C9 1.375(5) yes
C8 H81 0.929 no
C9 C10 1.385(6) yes
C9 H91 0.926 no
C10 C11 1.400(5) yes
C10 H101 0.929 no
C11 H111 0.925 no
C12 H121 0.959 no
C12 H122 0.956 no
C12 H123 0.965 no
C13 C14 1.506(4) yes
C13 H131 0.976 no
C13 H132 0.978 no
C14 C15 1.512(5) yes
C14 H141 0.960 no
C14 H142 0.991 no
C15 C16 1.518(5) yes
C15 O20 1.422(4) yes
C15 H151 0.974 no
C16 O17 1.448(4) yes
C16 H161 0.986 no
O17 C18 1.355(5) yes
C18 O19 1.204(5) yes
O20 H201 0.950 no

loop_
_geom_hbond_atom_site_label_D
_geom_hbond_atom_site_label_H
_geom_hbond_atom_site_label_A
_geom_hbond_site_symmetry_A
_geom_hbond_angle_DHA
_geom_hbond_distance_DH
_geom_hbond_distance_HA
_geom_hbond_distance_DA
_geom_hbond_publ_flag
C13 H131 O1 . 122.64(8) 0.976 2.453 3.091(5) yes
C16 H161 O19 1_556 142.68(11) 0.986 2.471 3.309(5) yes
O1 H11 N4 1_554 164.23(10) 0.950 1.956 2.882(5) yes
O20 H201 O20 6_555 143.63(9) 0.950 1.730 2.558(5) yes
